data_2225808
loop_
_publ_author_name
'Necefo\(glu, Hacali'
'\,Cimen, Efdal'
'Tercan, Bar\?i\,s'
'Ermi\,s, Emel'
'H\"okelek, Tuncer'

_publ_section_title
;
 Diaquabis(<i>N</i>,<i>N</i>-diethylnicotinamide-\k<i>N</i>^1^)bis(4-methylbenzoato-\k<i>O</i>)cobalt(II)
;
_journal_coeditor_code CI5076
_journal_issue 5
_journal_name_full 'Acta Crystallographica Section E'
_journal_page_first m556
_journal_page_last m557
_journal_paper_doi 10.1107/S1600536810013954
_journal_volume 66
_journal_year 2010
_chemical_formula_iupac '[Co (C8 H7 O2)2 (C10 H14 N2 O)2 (H2 O)2]'
_chemical_formula_moiety 'C36 H46 Co N4 O8'
_chemical_formula_sum 'C36 H46 Co N4 O8'
_chemical_formula_weight 721.70
_chemical_name_systematic
;
Diaquabis(<i>N</i>,<i>N</i>-diethylnicotinamide-\k<i>N</i>^1^)bis(4-
methylbenzoato-\k<i>O</i>)cobalt(II)
;
_space_group_IT_number 2
_symmetry_cell_setting triclinic
_symmetry_space_group_name_Hall '-P 1'
_symmetry_space_group_name_H-M 'P -1'
_atom_sites_solution_hydrogens geom
_atom_sites_solution_primary direct
_atom_sites_solution_secondary difmap
_audit_creation_method SHELXL-97
_cell_angle_alpha 84.090(3)
_cell_angle_beta 77.583(3)
_cell_angle_gamma 67.271(2)
_cell_formula_units_Z 1
_cell_length_a 7.2791(2)
_cell_length_b 8.5453(2)
_cell_length_c 16.0438(4)
_cell_measurement_reflns_used 7347
_cell_measurement_temperature 100(2)
_cell_measurement_theta_max 28.26
_cell_measurement_theta_min 2.58
_cell_volume 898.71(4)
_computing_cell_refinement 'SAINT (Bruker, 2007)'
_computing_data_collection 'APEX2 (Bruker, 2007)'
_computing_data_reduction 'SAINT (Bruker, 2007)'
_computing_molecular_graphics 'Mercury (Macrae <i>et al.</i>,  2006)'
_computing_publication_material 'WinGX (Farrugia, 1999) and PLATON (Spek, 2009)'
_computing_structure_refinement 'SHELXL97 (Sheldrick, 2008)'
_computing_structure_solution 'SHELXS97 (Sheldrick, 2008)'
_diffrn_ambient_temperature 100(2)
_diffrn_measured_fraction_theta_full 0.982
_diffrn_measured_fraction_theta_max 0.982
_diffrn_measurement_device_type 'Bruker Kappa APEXII CCD area-detector diffractometer'
_diffrn_measurement_method '\f and \w scans'
_diffrn_radiation_monochromator graphite
_diffrn_radiation_source 'fine-focus sealed tube'
_diffrn_radiation_type MoK\a
_diffrn_radiation_wavelength 0.71073
_diffrn_reflns_av_R_equivalents 0.0254
_diffrn_reflns_av_sigmaI/netI 0.0335
_diffrn_reflns_limit_h_max 9
_diffrn_reflns_limit_h_min -9
_diffrn_reflns_limit_k_max 11
_diffrn_reflns_limit_k_min -11
_diffrn_reflns_limit_l_max 21
_diffrn_reflns_limit_l_min -21
_diffrn_reflns_number 15243
_diffrn_reflns_theta_full 28.50
_diffrn_reflns_theta_max 28.50
_diffrn_reflns_theta_min 1.30
_diffrn_standards_number 0
_exptl_absorpt_coefficient_mu 0.533
_exptl_absorpt_correction_T_max 0.9219
_exptl_absorpt_correction_T_min 0.8518
_exptl_absorpt_correction_type multi-scan
_exptl_absorpt_process_details '(SADABS; Bruker, 2005)'
_exptl_crystal_colour pink
_exptl_crystal_density_diffrn 1.334
_exptl_crystal_density_method 'not measured'
_exptl_crystal_description Block
_exptl_crystal_F_000 381
_exptl_crystal_size_max 0.35
_exptl_crystal_size_mid 0.25
_exptl_crystal_size_min 0.15
_refine_diff_density_max 0.859
_refine_diff_density_min -0.554
_refine_ls_extinction_method none
_refine_ls_goodness_of_fit_ref 1.043
_refine_ls_hydrogen_treatment mixed
_refine_ls_matrix_type full
_refine_ls_number_parameters 234
_refine_ls_number_reflns 4484
_refine_ls_number_restraints 3
_refine_ls_restrained_S_all 1.059
_refine_ls_R_factor_all 0.0489
_refine_ls_R_factor_gt 0.0377
_refine_ls_shift/su_max 0.001
_refine_ls_shift/su_mean 0.000
_refine_ls_structure_factor_coef Fsqd
_refine_ls_weighting_details 'calc w=1/[\s^2^(Fo^2^)+(0.0314P)^2^+0.8168P] where P=(Fo^2^+2Fc^2^)/3'
_refine_ls_weighting_scheme calc
_refine_ls_wR_factor_gt 0.0852
_refine_ls_wR_factor_ref 0.0898
_reflns_number_gt 3821
_reflns_number_total 4484
_reflns_threshold_expression I>2\s(I)
_cod_data_source_file ci5076.cif
_cod_data_source_block I
_cod_depositor_comments
;
The following automatic conversions were performed:
'_symmetry_cell_setting' value 'Triclinic' changed to 'triclinic'
according to '/home/saulius/struct/CIF-dictionaries/cif_core.dic'
dictionary named 'cif_core.dic' version 2.4.1 from 2010-06-29.

Automatic conversion script
Id: cif_fix_enum 1527 2010-12-29 10:47:43Z saulius 
;
_cod_database_code 2225808
_cod_database_fobs_code 2225808

loop_
_symmetry_equiv_pos_as_xyz
'x, y, z'
'-x, -y, -z'

loop_
_atom_site_type_symbol
_atom_site_label
_atom_site_fract_x
_atom_site_fract_y
_atom_site_fract_z
_atom_site_U_iso_or_equiv
_atom_site_adp_type
_atom_site_calc_flag
_atom_site_refinement_flags
_atom_site_occupancy
_atom_site_disorder_assembly
_atom_site_disorder_group
Co Co1 0.0000 0.0000 0.0000 0.01216(9) Uani d S 1 . .
O O1 -0.07573(18) 0.12790(16) -0.20025(8) 0.0182(3) Uani d . 1 . .
O O2 0.11412(18) 0.12158(15) -0.10611(7) 0.0152(2) Uani d . 1 . .
O O3 0.84302(19) -0.32653(16) -0.12244(8) 0.0190(3) Uani d . 1 . .
O O4 0.22201(18) 0.01547(16) 0.06192(8) 0.0164(3) Uani d D 1 . .
H H41 0.191(4) -0.036(3) 0.1190(12) 0.058(9) Uiso d D 1 . .
H H42 0.211(4) 0.117(2) 0.0762(16) 0.046(8) Uiso d D 1 . .
N N1 0.2241(2) -0.23699(18) -0.04865(9) 0.0138(3) Uani d . 1 . .
N N2 0.8480(2) -0.42543(18) -0.24793(9) 0.0170(3) Uani d . 1 . .
C C1 0.0833(3) 0.1274(2) -0.18126(11) 0.0142(3) Uani d . 1 . .
C C2 0.2508(3) 0.1341(2) -0.25355(11) 0.0148(3) Uani d . 1 . .
C C3 0.2310(3) 0.1313(2) -0.33787(11) 0.0168(3) Uani d . 1 . .
H H3 0.1161 0.1212 -0.3492 0.020 Uiso calc R 1 . .
C C4 0.3813(3) 0.1434(2) -0.40496(11) 0.0189(4) Uani d . 1 . .
H H4 0.3655 0.1425 -0.4609 0.023 Uiso calc R 1 . .
C C5 0.5557(3) 0.1569(2) -0.38953(11) 0.0191(4) Uani d . 1 . .
C C6 0.5781(3) 0.1543(2) -0.30536(12) 0.0192(4) Uani d . 1 . .
H H6 0.6952 0.1603 -0.2940 0.023 Uiso calc R 1 . .
C C7 0.4276(3) 0.1429(2) -0.23807(11) 0.0165(3) Uani d . 1 . .
H H7 0.4450 0.1411 -0.1822 0.020 Uiso calc R 1 . .
C C8 0.7177(3) 0.1732(3) -0.46257(13) 0.0298(5) Uani d . 1 . .
H H8A 0.7231 0.1117 -0.5104 0.045 Uiso calc R 1 . .
H H8B 0.8468 0.1275 -0.4451 0.045 Uiso calc R 1 . .
H H8C 0.6861 0.2907 -0.4786 0.045 Uiso calc R 1 . .
C C9 0.1932(3) -0.3834(2) -0.03785(11) 0.0146(3) Uani d . 1 . .
H H9 0.0700 -0.3831 -0.0063 0.018 Uiso calc R 1 . .
C C10 0.3371(3) -0.5349(2) -0.07173(11) 0.0162(3) Uani d . 1 . .
H H10 0.3102 -0.6339 -0.0631 0.019 Uiso calc R 1 . .
C C11 0.5216(3) -0.5369(2) -0.11857(11) 0.0157(3) Uani d . 1 . .
H H11 0.6200 -0.6366 -0.1426 0.019 Uiso calc R 1 . .
C C12 0.5562(3) -0.3860(2) -0.12890(10) 0.0138(3) Uani d . 1 . .
C C13 0.4048(3) -0.2405(2) -0.09221(11) 0.0146(3) Uani d . 1 . .
H H13 0.4297 -0.1407 -0.0981 0.018 Uiso calc R 1 . .
C C14 0.7599(3) -0.3773(2) -0.16750(11) 0.0147(3) Uani d . 1 . .
C C15 0.7528(3) -0.4745(2) -0.30709(11) 0.0203(4) Uani d . 1 . .
H H15A 0.6229 -0.4762 -0.2769 0.024 Uiso calc R 1 . .
H H15B 0.8377 -0.5886 -0.3261 0.024 Uiso calc R 1 . .
C C16 0.7198(4) -0.3567(3) -0.38450(15) 0.0397(6) Uani d . 1 . .
H H16A 0.6555 -0.3943 -0.4203 0.060 Uiso calc R 1 . .
H H16B 0.8482 -0.3575 -0.4160 0.060 Uiso calc R 1 . .
H H16C 0.6348 -0.2435 -0.3663 0.060 Uiso calc R 1 . .
C C17 1.0549(3) -0.4277(2) -0.27880(12) 0.0211(4) Uani d . 1 . .
H H17A 1.1183 -0.5004 -0.3278 0.025 Uiso calc R 1 . .
H H17B 1.1337 -0.4769 -0.2344 0.025 Uiso calc R 1 . .
C C18 1.0623(3) -0.2529(3) -0.30397(14) 0.0289(5) Uani d . 1 . .
H H18A 1.2009 -0.2634 -0.3226 0.043 Uiso calc R 1 . .
H H18B 1.0014 -0.1803 -0.2556 0.043 Uiso calc R 1 . .
H H18C 0.9891 -0.2050 -0.3495 0.043 Uiso calc R 1 . .

loop_
_atom_site_aniso_label
_atom_site_aniso_U_11
_atom_site_aniso_U_22
_atom_site_aniso_U_33
_atom_site_aniso_U_12
_atom_site_aniso_U_13
_atom_site_aniso_U_23
Co1 0.01068(16) 0.01085(16) 0.01383(17) -0.00297(12) -0.00131(12) -0.00186(12)
O1 0.0155(6) 0.0201(6) 0.0191(6) -0.0067(5) -0.0040(5) 0.0007(5)
O2 0.0162(6) 0.0136(6) 0.0154(6) -0.0054(5) -0.0021(5) -0.0013(4)
O3 0.0168(6) 0.0199(6) 0.0224(7) -0.0086(5) -0.0028(5) -0.0044(5)
O4 0.0148(6) 0.0155(6) 0.0200(6) -0.0065(5) -0.0032(5) -0.0023(5)
N1 0.0125(7) 0.0129(7) 0.0156(7) -0.0041(6) -0.0029(5) -0.0011(5)
N2 0.0163(7) 0.0158(7) 0.0183(7) -0.0067(6) 0.0004(6) -0.0028(6)
C1 0.0150(8) 0.0073(7) 0.0173(8) -0.0013(6) -0.0024(7) -0.0008(6)
C2 0.0158(8) 0.0100(8) 0.0166(8) -0.0030(6) -0.0023(7) -0.0013(6)
C3 0.0160(8) 0.0154(8) 0.0181(8) -0.0046(7) -0.0036(7) -0.0013(6)
C4 0.0208(9) 0.0194(9) 0.0149(8) -0.0056(7) -0.0030(7) -0.0016(7)
C5 0.0181(9) 0.0192(9) 0.0182(9) -0.0071(7) 0.0008(7) -0.0014(7)
C6 0.0170(8) 0.0195(9) 0.0219(9) -0.0076(7) -0.0029(7) -0.0023(7)
C7 0.0171(8) 0.0150(8) 0.0164(8) -0.0045(7) -0.0041(7) -0.0013(6)
C8 0.0252(10) 0.0423(13) 0.0219(10) -0.0159(10) 0.0025(8) -0.0027(9)
C9 0.0125(8) 0.0154(8) 0.0161(8) -0.0056(7) -0.0025(6) -0.0001(6)
C10 0.0172(8) 0.0125(8) 0.0203(9) -0.0065(7) -0.0041(7) -0.0010(6)
C11 0.0153(8) 0.0125(8) 0.0172(8) -0.0028(7) -0.0025(7) -0.0024(6)
C12 0.0134(8) 0.0145(8) 0.0137(8) -0.0054(7) -0.0028(6) -0.0001(6)
C13 0.0147(8) 0.0128(8) 0.0171(8) -0.0058(7) -0.0032(7) -0.0002(6)
C14 0.0139(8) 0.0095(7) 0.0194(8) -0.0031(6) -0.0027(7) -0.0001(6)
C15 0.0228(9) 0.0198(9) 0.0177(9) -0.0075(8) -0.0019(7) -0.0034(7)
C16 0.0536(15) 0.0448(14) 0.0296(12) -0.0251(12) -0.0195(11) 0.0120(10)
C17 0.0173(9) 0.0182(9) 0.0242(9) -0.0063(7) 0.0048(7) -0.0047(7)
C18 0.0288(11) 0.0219(10) 0.0342(11) -0.0136(9) 0.0065(9) -0.0028(8)

loop_
_atom_type_symbol
_atom_type_description
_atom_type_scat_dispersion_real
_atom_type_scat_dispersion_imag
_atom_type_scat_source
C C 0.0030 0.0020 'International Tables Vol C Tables 4.2.6.8 and 6.1.1.4'
H H 0.0000 0.0000 'International Tables Vol C Tables 4.2.6.8 and 6.1.1.4'
Co Co 0.3490 0.9720 'International Tables Vol C Tables 4.2.6.8 and 6.1.1.4'
N N 0.0060 0.0030 'International Tables Vol C Tables 4.2.6.8 and 6.1.1.4'
O O 0.0110 0.0060 'International Tables Vol C Tables 4.2.6.8 and 6.1.1.4'

loop_
_geom_angle_atom_site_label_1
_geom_angle_atom_site_label_2
_geom_angle_atom_site_label_3
_geom_angle_site_symmetry_1
_geom_angle_site_symmetry_3
_geom_angle
_geom_angle_publ_flag
O2 Co1 O2 2 . 180.00(5) ?
O2 Co1 O4 . . 88.07(5) ?
O2 Co1 O4 2 . 91.93(5) ?
O2 Co1 O4 . 2 91.93(5) ?
O2 Co1 O4 2 2 88.07(5) ?
O2 Co1 N1 . . 88.47(5) ?
O2 Co1 N1 2 . 91.53(5) ?
O2 Co1 N1 . 2 91.53(5) ?
O2 Co1 N1 2 2 88.47(5) ?
O4 Co1 O4 . 2 180.00(8) ?
O4 Co1 N1 . . 86.58(5) ?
O4 Co1 N1 2 . 93.42(5) ?
O4 Co1 N1 . 2 93.42(5) ?
O4 Co1 N1 2 2 86.58(5) ?
N1 Co1 N1 2 . 180.00(8) ?
C1 O2 Co1 . . 126.53(11) ?
Co1 O4 H41 . . 101.8(17) ?
Co1 O4 H42 . . 118.7(18) ?
H41 O4 H42 . . 101(2) ?
C9 N1 Co1 . . 123.36(11) ?
C13 N1 Co1 . . 118.83(11) ?
C13 N1 C9 . . 117.81(14) ?
C14 N2 C15 . . 124.66(15) ?
C14 N2 C17 . . 117.31(15) ?
C15 N2 C17 . . 118.03(14) ?
O1 C1 O2 . . 125.19(16) ?
O1 C1 C2 . . 117.52(15) ?
O2 C1 C2 . . 117.30(15) ?
C3 C2 C1 . . 120.15(16) ?
C7 C2 C1 . . 121.17(15) ?
C7 C2 C3 . . 118.67(16) ?
C2 C3 H3 . . 119.7 ?
C4 C3 C2 . . 120.57(17) ?
C4 C3 H3 . . 119.7 ?
C3 C4 C5 . . 120.76(17) ?
C3 C4 H4 . . 119.6 ?
C5 C4 H4 . . 119.6 ?
C4 C5 C8 . . 120.76(17) ?
C6 C5 C4 . . 118.59(16) ?
C6 C5 C8 . . 120.65(17) ?
C5 C6 H6 . . 119.6 ?
C7 C6 C5 . . 120.79(17) ?
C7 C6 H6 . . 119.6 ?
C2 C7 H7 . . 119.7 ?
C6 C7 C2 . . 120.57(16) ?
C6 C7 H7 . . 119.7 ?
C5 C8 H8A . . 109.5 ?
C5 C8 H8B . . 109.5 ?
C5 C8 H8C . . 109.5 ?
H8A C8 H8B . . 109.5 ?
H8A C8 H8C . . 109.5 ?
H8B C8 H8C . . 109.5 ?
N1 C9 C10 . . 122.83(15) ?
N1 C9 H9 . . 118.6 ?
C10 C9 H9 . . 118.6 ?
C9 C10 H10 . . 120.5 ?
C11 C10 C9 . . 119.08(16) ?
C11 C10 H10 . . 120.5 ?
C10 C11 C12 . . 118.47(15) ?
C10 C11 H11 . . 120.8 ?
C12 C11 H11 . . 120.8 ?
C11 C12 C14 . . 123.16(15) ?
C13 C12 C11 . . 118.72(15) ?
C13 C12 C14 . . 117.57(15) ?
N1 C13 C12 . . 123.04(16) ?
N1 C13 H13 . . 118.5 ?
C12 C13 H13 . . 118.5 ?
O3 C14 N2 . . 121.55(16) ?
O3 C14 C12 . . 118.01(15) ?
N2 C14 C12 . . 120.44(15) ?
N2 C15 C16 . . 113.39(16) ?
N2 C15 H15A . . 108.9 ?
N2 C15 H15B . . 108.9 ?
C16 C15 H15A . . 108.9 ?
C16 C15 H15B . . 108.9 ?
H15A C15 H15B . . 107.7 ?
C15 C16 H16A . . 109.5 ?
C15 C16 H16B . . 109.5 ?
C15 C16 H16C . . 109.5 ?
H16A C16 H16B . . 109.5 ?
H16A C16 H16C . . 109.5 ?
H16B C16 H16C . . 109.5 ?
N2 C17 C18 . . 113.83(15) ?
N2 C17 H17A . . 108.8 ?
N2 C17 H17B . . 108.8 ?
C18 C17 H17A . . 108.8 ?
C18 C17 H17B . . 108.8 ?
H17A C17 H17B . . 107.7 ?
C17 C18 H18A . . 109.5 ?
C17 C18 H18B . . 109.5 ?
C17 C18 H18C . . 109.5 ?
H18A C18 H18B . . 109.5 ?
H18A C18 H18C . . 109.5 ?
H18B C18 H18C . . 109.5 ?

loop_
_geom_bond_atom_site_label_1
_geom_bond_atom_site_label_2
_geom_bond_site_symmetry_2
_geom_bond_distance
_geom_bond_publ_flag
Co1 O2 . 2.0885(12) yes
Co1 O2 2 2.0885(12) ?
Co1 O4 . 2.1209(12) yes
Co1 O4 2 2.1209(12) ?
Co1 N1 . 2.1439(14) yes
Co1 N1 2 2.1439(14) ?
O1 C1 . 1.257(2) ?
O2 C1 . 1.266(2) ?
O3 C14 . 1.238(2) ?
O4 H41 . 0.996(15) ?
O4 H42 . 0.889(16) ?
N1 C9 . 1.342(2) ?
N1 C13 . 1.341(2) ?
N2 C14 . 1.340(2) ?
N2 C15 . 1.465(2) ?
N2 C17 . 1.474(2) ?
C1 C2 . 1.505(2) ?
C2 C3 . 1.394(2) ?
C3 H3 . 0.93 ?
C4 C3 . 1.387(2) ?
C4 C5 . 1.393(3) ?
C4 H4 . 0.93 ?
C5 C8 . 1.511(3) ?
C6 C5 . 1.392(3) ?
C6 H6 . 0.93 ?
C7 C2 . 1.393(2) ?
C7 C6 . 1.388(2) ?
C7 H7 . 0.93 ?
C8 H8A . 0.96 ?
C8 H8B . 0.96 ?
C8 H8C . 0.96 ?
C9 C10 . 1.386(2) ?
C9 H9 . 0.93 ?
C10 H10 . 0.93 ?
C11 C10 . 1.385(2) ?
C11 H11 . 0.93 ?
C12 C11 . 1.394(2) ?
C12 C13 . 1.385(2) ?
C12 C14 . 1.506(2) ?
C13 H13 . 0.93 ?
C15 C16 . 1.516(3) ?
C15 H15A . 0.97 ?
C15 H15B . 0.97 ?
C16 H16A . 0.96 ?
C16 H16B . 0.96 ?
C16 H16C . 0.96 ?
C17 C18 . 1.525(3) ?
C17 H17A . 0.97 ?
C17 H17B . 0.97 ?
C18 H18A . 0.96 ?
C18 H18B . 0.96 ?
C18 H18C . 0.96 ?

loop_
_geom_hbond_atom_site_label_D
_geom_hbond_atom_site_label_H
_geom_hbond_atom_site_label_A
_geom_hbond_site_symmetry_A
_geom_hbond_distance_DH
_geom_hbond_distance_HA
_geom_hbond_distance_DA
_geom_hbond_angle_DHA
_geom_hbond_publ_flag
O4 H41 O1 2_555 1.00(2) 1.69(2) 2.6443(18) 160(3) yes
O4 H42 O3 2_655 0.89(2) 1.88(2) 2.7557(18) 170(2) yes
C6 H6 O1 3_665 0.93 2.40 3.249(3) 152 yes
C11 H11 O1 3_655 0.93 2.42 3.339(2) 168 yes
C17 H17A Cg1 1_465 0.97 2.95 3.594(2) 125 yes

loop_
_geom_torsion_atom_site_label_1
_geom_torsion_atom_site_label_2
_geom_torsion_atom_site_label_3
_geom_torsion_atom_site_label_4
_geom_torsion_site_symmetry_1
_geom_torsion_site_symmetry_2
_geom_torsion_site_symmetry_3
_geom_torsion_site_symmetry_4
_geom_torsion
_geom_torsion_publ_flag
O4 Co1 O2 C1 . . . . 163.36(13) ?
O4 Co1 O2 C1 2 . . . -16.64(13) ?
N1 Co1 O2 C1 . . . . 76.73(13) ?
N1 Co1 O2 C1 2 . . . -103.27(13) ?
O2 Co1 N1 C9 . . . . -147.01(13) ?
O2 Co1 N1 C9 2 . . . 32.99(13) ?
O4 Co1 N1 C9 . . . . 124.83(13) ?
O4 Co1 N1 C9 2 . . . -55.17(13) ?
O2 Co1 N1 C13 . . . . 32.98(13) ?
O2 Co1 N1 C13 2 . . . -147.02(13) ?
O4 Co1 N1 C13 . . . . -55.18(13) ?
O4 Co1 N1 C13 2 . . . 124.82(13) ?
Co1 O2 C1 O1 . . . . 31.7(2) ?
Co1 O2 C1 C2 . . . . -148.20(11) ?
Co1 N1 C9 C10 . . . . 178.06(12) ?
C13 N1 C9 C10 . . . . -1.9(2) ?
Co1 N1 C13 C12 . . . . -177.42(13) ?
C9 N1 C13 C12 . . . . 2.6(2) ?
C15 N2 C14 O3 . . . . -175.13(16) ?
C15 N2 C14 C12 . . . . 5.7(2) ?
C17 N2 C14 O3 . . . . 4.4(2) ?
C17 N2 C14 C12 . . . . -174.73(15) ?
C14 N2 C15 C16 . . . . 116.2(2) ?
C17 N2 C15 C16 . . . . -63.3(2) ?
C14 N2 C17 C18 . . . . -78.6(2) ?
C15 N2 C17 C18 . . . . 100.98(19) ?
O1 C1 C2 C7 . . . . 176.64(15) ?
O2 C1 C2 C7 . . . . -3.4(2) ?
O1 C1 C2 C3 . . . . -3.4(2) ?
O2 C1 C2 C3 . . . . 176.48(15) ?
C1 C2 C3 C4 . . . . 177.72(15) ?
C7 C2 C3 C4 . . . . -2.4(3) ?
C5 C4 C3 C2 . . . . 0.6(3) ?
C3 C4 C5 C6 . . . . 1.3(3) ?
C3 C4 C5 C8 . . . . -178.90(18) ?
C7 C6 C5 C4 . . . . -1.6(3) ?
C7 C6 C5 C8 . . . . 178.64(18) ?
C6 C7 C2 C1 . . . . -177.98(16) ?
C6 C7 C2 C3 . . . . 2.1(2) ?
C2 C7 C6 C5 . . . . -0.1(3) ?
N1 C9 C10 C11 . . . . 0.3(3) ?
C12 C11 C10 C9 . . . . 0.8(3) ?
C13 C12 C11 C10 . . . . -0.2(2) ?
C14 C12 C11 C10 . . . . 171.09(16) ?
C11 C12 C13 N1 . . . . -1.5(3) ?
C14 C12 C13 N1 . . . . -173.31(15) ?
C11 C12 C14 O3 . . . . -118.02(19) ?
C11 C12 C14 N2 . . . . 61.2(2) ?
C13 C12 C14 O3 . . . . 53.4(2) ?
C13 C12 C14 N2 . . . . -127.43(17) ?
